data_4511162
loop_
_publ_author_name
'Imai, Yoshitane'
'Kamon, Kensaku'
'Kinuta, Takafumi'
'Tajima, Nobuo'
'Sato, Tomohiro'
'Kuroda, Reiko'
'Matsubara, Yoshio'

_publ_section_title
;
 Multiple Molecular Recognition Host System using Charge-Transfer Complex
 of 3,3&#x2032;-Disubstituted-1,1&#x2032;-bi-2-naphthol and Methylviologen
;
_journal_issue 9
_journal_name_full 'Crystal Growth &amp; Design'
_journal_page_first 4096
_journal_paper_doi 10.1021/cg9003388
_journal_volume 9
_journal_year 2009
_chemical_formula_sum 'C31 H28 Br2 Cl N O3.5'
_chemical_formula_weight 665.81
_chemical_name_systematic
; 
 ? 
;
_space_group_IT_number 2
_symmetry_cell_setting triclinic
_symmetry_space_group_name_Hall '-P 1'
_symmetry_space_group_name_H-M 'P -1'
_atom_sites_solution_hydrogens geom
_atom_sites_solution_primary direct
_atom_sites_solution_secondary difmap
_audit_creation_method SHELXL-97
_cell_angle_alpha 106.9810(10)
_cell_angle_beta 90.4400(10)
_cell_angle_gamma 112.1640(10)
_cell_formula_units_Z 2
_cell_length_a 10.2111(8)
_cell_length_b 10.7567(9)
_cell_length_c 13.8409(11)
_cell_measurement_reflns_used 5112
_cell_measurement_temperature 115(2)
_cell_measurement_theta_max 27.87
_cell_measurement_theta_min 1.55
_cell_volume 1334.56(19)
_computing_cell_refinement 'Bruker SAINT'
_computing_data_collection 'Bruker SMART'
_computing_data_reduction 'Bruker SAINT'
_computing_structure_refinement 'SHELXL-97 (Sheldrick, 1997)'
_computing_structure_solution 'SHELXS-97 (Sheldrick, 1997)'
_diffrn_ambient_temperature 115(2)
_diffrn_measured_fraction_theta_full 0.928
_diffrn_measured_fraction_theta_max 0.928
_diffrn_measurement_device_type 'CCD area detector'
_diffrn_measurement_method '\w scans'
_diffrn_radiation_monochromator graphite
_diffrn_radiation_source 'fine-focus sealed tube'
_diffrn_radiation_type MoK\a
_diffrn_radiation_wavelength 0.71073
_diffrn_reflns_av_R_equivalents 0.0190
_diffrn_reflns_av_sigmaI/netI 0.0324
_diffrn_reflns_limit_h_max 13
_diffrn_reflns_limit_h_min -11
_diffrn_reflns_limit_k_max 13
_diffrn_reflns_limit_k_min -13
_diffrn_reflns_limit_l_max 18
_diffrn_reflns_limit_l_min -18
_diffrn_reflns_number 11544
_diffrn_reflns_theta_full 27.87
_diffrn_reflns_theta_max 27.87
_diffrn_reflns_theta_min 1.55
_exptl_absorpt_coefficient_mu 3.175
_exptl_absorpt_correction_T_max 0.5693
_exptl_absorpt_correction_T_min 0.3292
_exptl_absorpt_correction_type empirical
_exptl_absorpt_process_details 'Bruker SADABS'
_exptl_crystal_colour red
_exptl_crystal_density_diffrn 1.657
_exptl_crystal_density_method 'not measured'
_exptl_crystal_description prism
_exptl_crystal_F_000 672
_exptl_crystal_size_max 0.45
_exptl_crystal_size_mid 0.25
_exptl_crystal_size_min 0.20
_refine_diff_density_max 0.754
_refine_diff_density_min -0.576
_refine_diff_density_rms 0.086
_refine_ls_extinction_method none
_refine_ls_goodness_of_fit_ref 1.050
_refine_ls_hydrogen_treatment constr
_refine_ls_matrix_type full
_refine_ls_number_parameters 347
_refine_ls_number_reflns 5925
_refine_ls_number_restraints 15
_refine_ls_restrained_S_all 1.100
_refine_ls_R_factor_all 0.0395
_refine_ls_R_factor_gt 0.0324
_refine_ls_shift/su_max 0.007
_refine_ls_shift/su_mean 0.000
_refine_ls_structure_factor_coef Fsqd
_refine_ls_weighting_details 'calc w=1/[\s^2^(Fo^2^)+(0.0476P)^2^+0.8153P] where P=(Fo^2^+2Fc^2^)/3'
_refine_ls_weighting_scheme calc
_refine_ls_wR_factor_gt 0.0845
_refine_ls_wR_factor_ref 0.0878
_reflns_number_gt 5112
_reflns_number_total 5925
_reflns_threshold_expression >2sigma(I)
_cod_data_source_file cg9003388_si_001.cif
_cod_data_source_block imaiNN71_1
_cod_depositor_comments
;
The following automatic conversions were performed:

'_symmetry_cell_setting' value 'Triclinic' changed to 'triclinic'
according to
/usr/data/users/saulius/automatic-downloads/retrospective/ACS/lib/dictionaries/cif_core.dic
dictionary named 'cif_core.dic' version 2.4.2 from 2011-04-26.

Automatic conversion script
Id: cif_fix_values 2281 2013-09-26 08:29:07Z andrius 
;
_cod_original_sg_symbol_H-M P-1
_cod_original_formula_sum 'C31 H28 Br2 Cl N O3.50'
_cod_database_code 4511162

loop_
_symmetry_equiv_pos_as_xyz
'x, y, z'
'-x, -y, -z'

loop_
_atom_site_label
_atom_site_type_symbol
_atom_site_fract_x
_atom_site_fract_y
_atom_site_fract_z
_atom_site_U_iso_or_equiv
_atom_site_adp_type
_atom_site_occupancy
_atom_site_symmetry_multiplicity
_atom_site_calc_flag
_atom_site_refinement_flags
_atom_site_disorder_assembly
_atom_site_disorder_group
C1 C 0.9046(2) 0.2757(2) 1.18132(17) 0.0151(5) Uani 1 1 d . . .
C2 C 0.8971(3) 0.1939(2) 1.24317(18) 0.0169(5) Uani 1 1 d . . .
C3 C 1.0219(3) 0.2230(2) 1.30680(18) 0.0167(5) Uani 1 1 d . . .
C4 C 1.1468(3) 0.3329(3) 1.31224(18) 0.0178(5) Uani 1 1 d . . .
H4 H 1.2279 0.3504 1.3564 0.021 Uiso 1 1 calc R . .
C5 C 1.2845(3) 0.5394(3) 1.25742(19) 0.0200(5) Uani 1 1 d . . .
H5 H 1.3657 0.5605 1.3030 0.024 Uiso 1 1 calc R . .
C6 C 1.2925(3) 0.6228(3) 1.1981(2) 0.0241(5) Uani 1 1 d . . .
H6 H 1.3791 0.7006 1.2016 0.029 Uiso 1 1 calc R . .
C7 C 1.1716(3) 0.5927(3) 1.1316(2) 0.0281(6) Uani 1 1 d . . .
H7 H 1.1771 0.6510 1.0905 0.034 Uiso 1 1 calc R . .
C8 C 1.0468(3) 0.4809(3) 1.12547(19) 0.0230(5) Uani 1 1 d . . .
H8 H 0.9665 0.4628 1.0802 0.028 Uiso 1 1 calc R . .
C9 C 1.0347(2) 0.3914(2) 1.18524(18) 0.0164(5) Uani 1 1 d . . .
C10 C 1.1565(3) 0.4216(2) 1.25197(18) 0.0167(5) Uani 1 1 d . . .
O2 O 0.76999(19) 0.08753(19) 1.23801(15) 0.0251(4) Uani 1 1 d . . .
H2 H 0.7736 0.0533 1.2848 0.038 Uiso 1 1 calc R . .
Br3 Br 1.01400(3) 0.10338(3) 1.385473(19) 0.02212(8) Uani 1 1 d . . .
C11 C 0.7778(2) 0.2412(2) 1.10894(18) 0.0150(5) Uani 1 1 d . . .
C12 C 0.6984(3) 0.3220(3) 1.13176(18) 0.0175(5) Uani 1 1 d . . .
C13 C 0.5774(3) 0.2896(3) 1.06287(19) 0.0187(5) Uani 1 1 d . . .
C14 C 0.5417(3) 0.1838(3) 0.97186(18) 0.0179(5) Uani 1 1 d . . .
H14 H 0.4606 0.1644 0.9269 0.021 Uiso 1 1 calc R . .
C15 C 0.5937(3) -0.0029(3) 0.84823(19) 0.0215(5) Uani 1 1 d . . .
H15 H 0.5153 -0.0210 0.8013 0.026 Uiso 1 1 calc R . .
C16 C 0.6758(3) -0.0789(3) 0.8229(2) 0.0282(6) Uani 1 1 d . . .
H16 H 0.6559 -0.1482 0.7576 0.034 Uiso 1 1 calc R . .
C17 C 0.7898(3) -0.0557(3) 0.8926(2) 0.0328(7) Uani 1 1 d . . .
H17 H 0.8452 -0.1108 0.8746 0.039 Uiso 1 1 calc R . .
C18 C 0.8218(3) 0.0450(3) 0.9859(2) 0.0249(6) Uani 1 1 d . . .
H18 H 0.8987 0.0586 1.0324 0.030 Uiso 1 1 calc R . .
C19 C 0.7420(2) 0.1295(2) 1.01447(18) 0.0160(5) Uani 1 1 d . . .
C20 C 0.6246(2) 0.1031(2) 0.94422(18) 0.0159(5) Uani 1 1 d . . .
O12 O 0.7354(2) 0.4283(2) 1.22223(14) 0.0274(4) Uani 1 1 d . . .
H12 H 0.7188 0.4960 1.2149 0.041 Uiso 1 1 calc R . .
Br13 Br 0.46437(3) 0.39530(3) 1.10298(2) 0.02914(9) Uani 1 1 d . . .
C21 C 0.9624(3) 0.4396(3) 1.51910(18) 0.0191(5) Uani 1 1 d . . .
C22 C 1.0298(3) 0.4140(3) 1.59368(19) 0.0240(5) Uani 1 1 d . . .
H22 H 1.1267 0.4735 1.6204 0.029 Uiso 1 1 calc R . .
C23 C 0.9586(3) 0.3039(3) 1.6293(2) 0.0255(6) Uani 1 1 d . . .
H23 H 1.0065 0.2877 1.6805 0.031 Uiso 1 1 calc R . .
N24 N 0.8223(2) 0.2190(2) 1.59284(18) 0.0255(5) Uani 1 1 d . . .
C25 C 0.7542(3) 0.2398(3) 1.5195(2) 0.0308(6) Uani 1 1 d . . .
H25 H 0.6576 0.1782 1.4937 0.037 Uiso 1 1 calc R . .
C26 C 0.8211(3) 0.3477(3) 1.4815(2) 0.0270(6) Uani 1 1 d . . .
H26 H 0.7715 0.3602 1.4292 0.032 Uiso 1 1 calc R . .
C27 C 0.7462(3) 0.0993(3) 1.6310(3) 0.0350(7) Uani 1 1 d . . .
H27A H 0.7972 0.1144 1.6964 0.052 Uiso 1 1 calc R . .
H27B H 0.7416 0.0109 1.5816 0.052 Uiso 1 1 calc R . .
H27C H 0.6492 0.0935 1.6403 0.052 Uiso 1 1 calc R . .
Cl Cl 0.62418(7) 0.89010(7) 1.36304(6) 0.03067(16) Uani 1 1 d . . .
C31 C 0.4706(6) 0.3778(6) 0.4891(4) 0.0209(14) Uiso 0.50 1 d PD . .
C32 C 0.5423(6) 0.4491(7) 0.4216(5) 0.0255(15) Uiso 0.50 1 d PD . .
H32 H 0.5667 0.3991 0.3606 0.031 Uiso 0.50 1 calc PR . .
C33 C 0.5762(7) 0.5927(7) 0.4459(5) 0.0269(15) Uiso 0.50 1 d PD . .
H33 H 0.6250 0.6421 0.4016 0.032 Uiso 0.50 1 calc PR . .
C34 C 0.5398(7) 0.6643(8) 0.5338(5) 0.0257(14) Uiso 0.50 1 d PD . .
H34 H 0.5635 0.7630 0.5499 0.031 Uiso 0.50 1 calc PR . .
C35 C 0.4697(6) 0.5944(7) 0.5980(5) 0.0212(13) Uiso 0.50 1 d PD . .
H35 H 0.4458 0.6456 0.6587 0.025 Uiso 0.50 1 calc PR . .
C36 C 0.4327(6) 0.4499(6) 0.5763(4) 0.0157(11) Uiso 0.50 1 d PD . .
H36 H 0.3822 0.4019 0.6208 0.019 Uiso 0.50 1 calc PR . .
O31 O 0.4437(4) 0.2348(4) 0.4602(3) 0.0285(8) Uiso 0.50 1 d PD . .
H31 H 0.4292 0.2067 0.5112 0.043 Uiso 0.50 1 calc PR . .
O41 O 0.7702(6) 0.6845(6) 0.2367(4) 0.0248(16) Uiso 0.50 1 d PD A 1
H41 H 0.7380 0.7222 0.2875 0.037 Uiso 0.50 1 calc PR A 1
C42 C 0.7834(5) 0.7621(6) 0.1592(4) 0.0235(11) Uiso 0.50 1 d PD A 1
H42A H 0.7014 0.7031 0.1048 0.028 Uiso 0.50 1 calc PR A 1
H42B H 0.7705 0.8505 0.1936 0.028 Uiso 0.50 1 calc PR A 1
C43 C 0.8988(7) 0.7972(7) 0.1136(5) 0.0405(15) Uiso 0.50 1 d PD A 1
H43A H 0.8870 0.8449 0.0658 0.061 Uiso 0.50 1 calc PR A 1
H43B H 0.9133 0.7117 0.0765 0.061 Uiso 0.50 1 calc PR A 1
H43C H 0.9818 0.8612 0.1649 0.061 Uiso 0.50 1 calc PR A 1
O51 O 0.7823(6) 0.7168(7) 0.2443(4) 0.0240(15) Uiso 0.50 1 d PD B 2
H51 H 0.7268 0.7537 0.2715 0.036 Uiso 0.50 1 calc PR B 2
C52 C 0.7626(7) 0.6888(8) 0.1331(5) 0.0361(14) Uiso 0.50 1 d PD B 2
H52A H 0.6808 0.5964 0.1051 0.043 Uiso 0.50 1 calc PR B 2
H52B H 0.7304 0.7607 0.1230 0.043 Uiso 0.50 1 calc PR B 2
C53 C 0.8524(6) 0.6851(6) 0.0777(4) 0.0245(11) Uiso 0.50 1 d PD B 2
H53A H 0.8126 0.6650 0.0076 0.037 Uiso 0.50 1 calc PR B 2
H53B H 0.8836 0.6105 0.0811 0.037 Uiso 0.50 1 calc PR B 2
H53C H 0.9342 0.7767 0.0995 0.037 Uiso 0.50 1 calc PR B 2

loop_
_atom_site_aniso_label
_atom_site_aniso_U_11
_atom_site_aniso_U_22
_atom_site_aniso_U_33
_atom_site_aniso_U_23
_atom_site_aniso_U_13
_atom_site_aniso_U_12
C1 0.0148(11) 0.0172(11) 0.0125(11) 0.0007(9) 0.0023(9) 0.0087(9)
C2 0.0153(11) 0.0148(11) 0.0180(12) 0.0021(9) 0.0034(9) 0.0057(9)
C3 0.0219(12) 0.0171(11) 0.0145(11) 0.0047(9) 0.0030(9) 0.0115(10)
C4 0.0177(12) 0.0215(12) 0.0134(11) -0.0004(9) 0.0006(9) 0.0115(10)
C5 0.0146(12) 0.0233(13) 0.0167(12) 0.0002(10) 0.0006(9) 0.0065(10)
C6 0.0173(12) 0.0230(13) 0.0225(13) 0.0037(11) 0.0014(10) 0.0005(10)
C7 0.0245(14) 0.0287(14) 0.0247(14) 0.0135(12) -0.0020(11) 0.0001(11)
C8 0.0209(13) 0.0235(13) 0.0186(12) 0.0070(10) -0.0033(10) 0.0024(10)
C9 0.0147(11) 0.0178(11) 0.0134(11) 0.0005(9) 0.0031(9) 0.0065(9)
C10 0.0158(12) 0.0179(11) 0.0144(11) 0.0004(9) 0.0026(9) 0.0081(9)
O2 0.0199(9) 0.0250(10) 0.0291(10) 0.0162(8) -0.0019(8) 0.0018(8)
Br3 0.02608(15) 0.02266(14) 0.02127(14) 0.00813(10) 0.00099(10) 0.01277(11)
C11 0.0139(11) 0.0159(11) 0.0138(11) 0.0052(9) 0.0024(9) 0.0039(9)
C12 0.0193(12) 0.0192(12) 0.0118(11) 0.0016(9) 0.0002(9) 0.0078(10)
C13 0.0178(12) 0.0235(12) 0.0175(12) 0.0049(10) 0.0031(10) 0.0124(10)
C14 0.0155(11) 0.0198(12) 0.0169(12) 0.0075(10) 0.0003(9) 0.0042(9)
C15 0.0185(12) 0.0198(12) 0.0178(12) 0.0028(10) -0.0009(10) 0.0010(10)
C16 0.0284(15) 0.0240(14) 0.0196(13) -0.0068(11) -0.0015(11) 0.0073(12)
C17 0.0289(15) 0.0307(15) 0.0306(16) -0.0085(12) -0.0020(12) 0.0169(13)
C18 0.0212(13) 0.0242(13) 0.0240(14) -0.0025(11) -0.0030(10) 0.0108(11)
C19 0.0135(11) 0.0145(11) 0.0166(12) 0.0032(9) 0.0032(9) 0.0032(9)
C20 0.0139(11) 0.0143(11) 0.0149(11) 0.0049(9) 0.0020(9) 0.0006(9)
O12 0.0349(11) 0.0321(10) 0.0157(9) -0.0064(8) -0.0062(8) 0.0245(9)
Br13 0.02905(16) 0.03704(17) 0.02412(15) -0.00049(12) -0.00349(11) 0.02389(13)
C21 0.0183(12) 0.0200(12) 0.0159(12) -0.0030(10) 0.0021(10) 0.0106(10)
C22 0.0196(13) 0.0296(14) 0.0159(12) 0.0014(11) 0.0000(10) 0.0070(11)
C23 0.0261(14) 0.0316(14) 0.0171(12) 0.0030(11) 0.0021(10) 0.0131(12)
N24 0.0225(12) 0.0238(11) 0.0298(13) 0.0053(10) 0.0062(10) 0.0112(9)
C25 0.0192(13) 0.0232(14) 0.0484(18) 0.0099(13) -0.0028(12) 0.0077(11)
C26 0.0199(13) 0.0238(13) 0.0351(16) 0.0047(12) -0.0051(11) 0.0100(11)
C27 0.0302(16) 0.0298(15) 0.0488(19) 0.0170(14) 0.0100(14) 0.0125(13)
Cl 0.0258(3) 0.0256(3) 0.0371(4) 0.0148(3) 0.0010(3) 0.0030(3)

loop_
_atom_type_symbol
_atom_type_description
_atom_type_scat_dispersion_real
_atom_type_scat_dispersion_imag
_atom_type_scat_source
C C 0.0033 0.0016 'International Tables Vol C Tables 4.2.6.8 and 6.1.1.4'
H H 0.0000 0.0000 'International Tables Vol C Tables 4.2.6.8 and 6.1.1.4'
N N 0.0061 0.0033 'International Tables Vol C Tables 4.2.6.8 and 6.1.1.4'
O O 0.0106 0.0060 'International Tables Vol C Tables 4.2.6.8 and 6.1.1.4'
Cl Cl 0.1484 0.1585 'International Tables Vol C Tables 4.2.6.8 and 6.1.1.4'
Br Br -0.2901 2.4595 'International Tables Vol C Tables 4.2.6.8 and 6.1.1.4'

loop_
_geom_angle_atom_site_label_1
_geom_angle_atom_site_label_2
_geom_angle_atom_site_label_3
_geom_angle
_geom_angle_site_symmetry_3
C2 C1 C9 119.9(2) .
C2 C1 C11 120.1(2) .
C9 C1 C11 120.0(2) .
O2 C2 C1 117.4(2) .
O2 C2 C3 123.5(2) .
C1 C2 C3 119.1(2) .
C4 C3 C2 122.0(2) .
C4 C3 Br3 118.97(18) .
C2 C3 Br3 119.00(18) .
C3 C4 C10 120.0(2) .
C6 C5 C10 120.8(2) .
C5 C6 C7 119.6(2) .
C8 C7 C6 120.8(2) .
C7 C8 C9 121.2(2) .
C8 C9 C10 117.9(2) .
C8 C9 C1 122.1(2) .
C10 C9 C1 120.0(2) .
C9 C10 C4 118.8(2) .
C9 C10 C5 119.6(2) .
C4 C10 C5 121.6(2) .
C12 C11 C19 119.8(2) .
C12 C11 C1 119.5(2) .
C19 C11 C1 120.6(2) .
O12 C12 C11 118.5(2) .
O12 C12 C13 121.7(2) .
C11 C12 C13 119.7(2) .
C14 C13 C12 121.4(2) .
C14 C13 Br13 120.86(18) .
C12 C13 Br13 117.73(18) .
C13 C14 C20 120.3(2) .
C16 C15 C20 120.3(2) .
C15 C16 C17 120.4(3) .
C18 C17 C16 120.7(3) .
C17 C18 C19 120.9(2) .
C18 C19 C20 118.1(2) .
C18 C19 C11 122.3(2) .
C20 C19 C11 119.6(2) .
C14 C20 C15 121.3(2) .
C14 C20 C19 119.1(2) .
C15 C20 C19 119.6(2) .
C22 C21 C26 117.2(2) .
C22 C21 C21 121.3(3) 2_768
C26 C21 C21 121.5(3) 2_768
C23 C22 C21 120.7(3) .
N24 C23 C22 120.6(2) .
C23 N24 C25 120.2(2) .
C23 N24 C27 120.4(2) .
C25 N24 C27 119.4(2) .
N24 C25 C26 121.1(3) .
C25 C26 C21 120.1(3) .
C36 C31 O31 124.5(5) .
C36 C31 C32 120.4(5) .
O31 C31 C32 115.1(5) .
C36 C31 C32 28.9(3) 2_666
O31 C31 C32 153.3(5) 2_666
C32 C31 C32 91.6(4) 2_666
C33 C32 C31 118.8(6) .
C33 C32 C31 30.5(3) 2_666
C31 C32 C31 88.4(4) 2_666
C34 C33 C32 120.4(6) .
C35 C34 C33 120.3(7) .
C34 C35 C36 121.2(6) .
C31 C36 C35 118.7(5) .
C43 C42 O41 121.3(5) .
C53 C52 O51 125.5(6) .

loop_
_geom_bond_atom_site_label_1
_geom_bond_atom_site_label_2
_geom_bond_distance
_geom_bond_site_symmetry_2
C1 C2 1.379(3) .
C1 C9 1.425(3) .
C1 C11 1.490(3) .
C2 O2 1.353(3) .
C2 C3 1.421(3) .
C3 C4 1.356(3) .
C3 Br3 1.894(2) .
C4 C10 1.419(3) .
C5 C6 1.364(4) .
C5 C10 1.419(3) .
C6 C7 1.408(4) .
C7 C8 1.364(4) .
C8 C9 1.415(3) .
C9 C10 1.416(3) .
C11 C12 1.374(3) .
C11 C19 1.425(3) .
C12 O12 1.360(3) .
C12 C13 1.421(3) .
C13 C14 1.363(3) .
C13 Br13 1.887(2) .
C14 C20 1.407(3) .
C15 C16 1.359(4) .
C15 C20 1.415(3) .
C16 C17 1.404(4) .
C17 C18 1.363(4) .
C18 C19 1.414(3) .
C19 C20 1.424(3) .
C21 C22 1.383(3) .
C21 C26 1.393(4) .
C21 C21 1.488(5) 2_768
C22 C23 1.368(4) .
C23 N24 1.337(4) .
N24 C25 1.343(4) .
N24 C27 1.479(4) .
C25 C26 1.362(4) .
C31 C36 1.377(7) .
C31 O31 1.386(6) .
C31 C32 1.416(6) .
C31 C32 1.963(9) 2_666
C32 C33 1.382(7) .
C32 C31 1.963(9) 2_666
C33 C34 1.373(7) .
C34 C35 1.365(6) .
C35 C36 1.390(6) .
O41 C42 1.518(7) .
C42 C43 1.321(6) .
O51 C52 1.476(7) .
C52 C53 1.204(8) .
